data_4500212
loop_
_publ_author_name
'Mochida, Tomoyuki'
'Miura, Yuji'
'Shimizu, Fumiko'

_publ_section_title
;
 Assembled Structures and Cation&#x2212;Anion Interactions in Crystals of
 Alkylimidazolium and Alkyltriazolium Iodides with Ferrocenyl Substituents
;
_journal_issue 1
_journal_name_full 'Crystal Growth &amp; Design'
_journal_page_first 262
_journal_paper_doi 10.1021/cg101264h
_journal_volume 11
_journal_year 2011
_chemical_formula_moiety 'C22 H24 Fe N3, I'
_chemical_formula_sum 'C22 H24 Fe I N3'
_chemical_formula_weight 513.19
_chemical_name_systematic
;
 ?
;
_space_group_IT_number 14
_symmetry_cell_setting monoclinic
_symmetry_space_group_name_Hall '-P 2ybc'
_symmetry_space_group_name_H-M 'P 1 21/c 1'
_atom_sites_solution_hydrogens geom
_atom_sites_solution_primary direct
_atom_sites_solution_secondary difmap
_audit_creation_method SHELXL-97
_cell_angle_alpha 90.00
_cell_angle_beta 97.185(5)
_cell_angle_gamma 90.00
_cell_formula_units_Z 4
_cell_length_a 15.4138(15)
_cell_length_b 13.9173(11)
_cell_length_c 9.6697(8)
_cell_measurement_reflns_used 9990
_cell_measurement_temperature 100(2)
_cell_measurement_theta_max 0.00
_cell_measurement_theta_min 0.00
_cell_volume 2058.0(3)
_computing_cell_refinement 'APEX2 (Bruker AXS, 2006)'
_computing_data_collection 'APEX2 (Bruker AXS, 2006)'
_computing_data_reduction 'SAINT (Bruker AXS, 2004)'
_computing_molecular_graphics 'XSHEL (Bruker AXS,2002)'
_computing_publication_material 'XCIF (Bruker AXS, 2001)'
_computing_structure_refinement 'SHELXL-97 (Sheldrick, 1997)'
_computing_structure_solution 'SHELXS-97 (Sheldrick, 1997)'
_diffrn_ambient_temperature 100
_diffrn_detector_area_resol_mean 8.333
_diffrn_measured_fraction_theta_full 0.899
_diffrn_measured_fraction_theta_max 0.899
_diffrn_measurement_device_type 'Bruker APEXII CCD area detector'
_diffrn_measurement_method 'phi and omega scans'
_diffrn_radiation_monochromator 'Bruker Helios multilayer confocal mirror'
_diffrn_radiation_source 'Bruker TXS fine-focus rotating anode'
_diffrn_radiation_type MoK\a
_diffrn_radiation_wavelength 0.71073
_diffrn_reflns_av_R_equivalents 0.0868
_diffrn_reflns_av_sigmaI/netI 0.0365
_diffrn_reflns_limit_h_max 15
_diffrn_reflns_limit_h_min -15
_diffrn_reflns_limit_k_max 13
_diffrn_reflns_limit_k_min 0
_diffrn_reflns_limit_l_max 9
_diffrn_reflns_limit_l_min 0
_diffrn_reflns_number 25516
_diffrn_reflns_theta_full 20.89
_diffrn_reflns_theta_max 20.89
_diffrn_reflns_theta_min 1.33
_exptl_absorpt_coefficient_mu 2.244
_exptl_absorpt_correction_T_max 0.8961
_exptl_absorpt_correction_T_min 0.2372
_exptl_absorpt_correction_type empirical
_exptl_absorpt_process_details
;
SADABS Sheldrick 1996
;
_exptl_crystal_colour orange
_exptl_crystal_density_diffrn 1.656
_exptl_crystal_density_method 'not measured'
_exptl_crystal_description column
_exptl_crystal_F_000 1024
_exptl_crystal_size_max 0.90
_exptl_crystal_size_mid 0.10
_exptl_crystal_size_min 0.05
_refine_diff_density_max 1.729
_refine_diff_density_min -2.877
_refine_diff_density_rms 0.319
_refine_ls_extinction_expression Fc^*^=kFc[1+0.001xFc^2^\l^3^/sin(2\q)]^-1/4^
_refine_ls_extinction_method SHELXL
_refine_ls_goodness_of_fit_ref 2.067
_refine_ls_hydrogen_treatment constr
_refine_ls_matrix_type full
_refine_ls_number_parameters 234
_refine_ls_number_reflns 2610
_refine_ls_number_restraints 326
_refine_ls_restrained_S_all 1.960
_refine_ls_R_factor_all 0.1142
_refine_ls_R_factor_gt 0.1130
_refine_ls_shift/su_max 0.001
_refine_ls_shift/su_mean 0.000
_refine_ls_structure_factor_coef Fsqd
_refine_ls_weighting_details 'calc w=1/[\s^2^(Fo^2^)+(0.0953P)^2^+39.9891P] where P=(Fo^2^+2Fc^2^)/3'
_refine_ls_weighting_scheme calc
_refine_ls_wR_factor_gt 0.3168
_refine_ls_wR_factor_ref 0.3174
_reflns_number_gt 2575
_reflns_number_total 2612
_reflns_threshold_expression >2sigma(I)
_cod_data_source_file cg101264h_si_001.cif
_cod_data_source_block 5b-I
_cod_depositor_comments
;
The following automatic conversions were performed:

'_symmetry_cell_setting' value 'Monoclinic' changed to 'monoclinic'
according to /home/saulius/struct/CIF-dictionaries/cif_core.dic
dictionary named 'cif_core.dic' version 2.4.1 from 2010-06-29.

Automatic conversion script
Id: cif_fix_values 1715 2011-07-08 13:25:40Z adriana 
;
_cod_original_sg_symbol_H-M 'P 21/c'
_cod_database_code 4500212

loop_
_symmetry_equiv_pos_as_xyz
'x, y, z'
'-x, y+1/2, -z+1/2'
'-x, -y, -z'
'x, -y-1/2, z-1/2'

loop_
_atom_site_label
_atom_site_type_symbol
_atom_site_fract_x
_atom_site_fract_y
_atom_site_fract_z
_atom_site_U_iso_or_equiv
_atom_site_adp_type
_atom_site_occupancy
_atom_site_symmetry_multiplicity
_atom_site_calc_flag
_atom_site_refinement_flags
C1 C 0.1879(19) 0.6360(19) 0.267(3) 0.019(3) Uani 1 1 d U
H1A H 0.2505 0.6199 0.2608 0.023 Uiso 1 1 calc R
C2 C 0.1484(18) 0.6515(18) 0.386(3) 0.019(3) Uani 1 1 d U
H2A H 0.1779 0.6442 0.4832 0.023 Uiso 1 1 calc R
C3 C 0.0642(17) 0.6741(18) 0.351(3) 0.018(3) Uani 1 1 d U
H3A H 0.0209 0.6886 0.4169 0.022 Uiso 1 1 calc R
C4 C 0.0478(18) 0.6788(18) 0.196(3) 0.018(3) Uani 1 1 d U
H4A H -0.0071 0.6975 0.1353 0.021 Uiso 1 1 calc R
C5 C 0.1234(17) 0.6544(18) 0.158(3) 0.019(3) Uani 1 1 d U
H5A H 0.1332 0.6483 0.0578 0.022 Uiso 1 1 calc R
C6 C 0.0882(18) 0.4260(19) 0.390(3) 0.019(3) Uani 1 1 d U
H6A H 0.1114 0.4214 0.4916 0.023 Uiso 1 1 calc R
C7 C 0.0021(19) 0.4415(19) 0.335(3) 0.021(3) Uani 1 1 d U
H7A H -0.0470 0.4557 0.3899 0.025 Uiso 1 1 calc R
C8 C -0.0036(19) 0.4460(19) 0.185(3) 0.021(3) Uani 1 1 d U
H8A H -0.0578 0.4622 0.1210 0.025 Uiso 1 1 calc R
C9 C 0.0796(18) 0.4234(19) 0.140(3) 0.021(3) Uani 1 1 d U
H9A H 0.0949 0.4179 0.0430 0.025 Uiso 1 1 calc R
C10 C 0.1372(19) 0.4131(19) 0.272(3) 0.019(3) Uani 1 1 d U
C11 C 0.2346(7) 0.3865(12) 0.2826(16) 0.017(3) Uani 1 1 d GU
C12 C 0.2698(9) 0.3514(12) 0.1671(13) 0.016(3) Uani 1 1 d GU
H12A H 0.2323 0.3352 0.0847 0.019 Uiso 1 1 calc R
C13 C 0.3597(9) 0.3402(12) 0.1720(13) 0.014(3) Uani 1 1 d GU
H13A H 0.3838 0.3162 0.0930 0.017 Uiso 1 1 calc R
C14 C 0.4144(7) 0.3639(12) 0.2924(16) 0.013(2) Uani 1 1 d GU
C15 C 0.3793(9) 0.3989(12) 0.4080(13) 0.015(3) Uani 1 1 d GU
H15A H 0.4167 0.4152 0.4903 0.019 Uiso 1 1 calc R
C16 C 0.2893(9) 0.4102(11) 0.4031(13) 0.015(3) Uani 1 1 d GU
H16A H 0.2653 0.4342 0.4821 0.019 Uiso 1 1 calc R
C17 C 0.5553(12) 0.3567(18) 0.1884(19) 0.010(3) Uani 1 1 d DU
H17A H 0.5298 0.3506 0.0942 0.012 Uiso 1 1 calc R
C18 C 0.5703(14) 0.3547(18) 0.4048(19) 0.010(3) Uani 1 1 d DU
H18A H 0.5585 0.3489 0.4985 0.012 Uiso 1 1 calc R
C19 C 0.7054(17) 0.3610(17) 0.139(3) 0.013(3) Uani 1 1 d U
H19A H 0.6890 0.3267 0.0496 0.015 Uiso 1 1 calc R
H19B H 0.7575 0.3290 0.1887 0.015 Uiso 1 1 calc R
Fe2 Fe 0.0867(3) 0.5435(3) 0.2685(4) 0.0204(12) Uani 1 1 d U
I1 I 0.51488(15) 0.39066(10) 0.7934(2) 0.0245(8) Uani 1 1 d U
N1 N 0.5076(13) 0.3659(12) 0.2955(16) 0.010(2) Uani 1 1 d DU
N2 N 0.6332(12) 0.3568(14) 0.2232(18) 0.011(2) Uani 1 1 d DU
N3 N 0.6476(13) 0.3527(14) 0.3688(18) 0.011(3) Uani 1 1 d DU
C23 C 0.7564(18) 0.5256(18) 0.239(2) 0.018(3) Uani 1 1 d U
H23A H 0.7065 0.5294 0.2943 0.022 Uiso 1 1 calc R
H23B H 0.8037 0.4893 0.2950 0.022 Uiso 1 1 calc R
C22 C 0.7279(17) 0.4704(17) 0.108(3) 0.015(3) Uani 1 1 d U
H22A H 0.7750 0.4723 0.0476 0.018 Uiso 1 1 calc R
H22B H 0.6756 0.5016 0.0577 0.018 Uiso 1 1 calc R
C24 C 0.788(2) 0.6231(19) 0.218(3) 0.025(5) Uani 1 1 d U
H24A H 0.8028 0.6545 0.3085 0.037 Uiso 1 1 calc R
H24B H 0.7416 0.6599 0.1622 0.037 Uiso 1 1 calc R
H24C H 0.8395 0.6203 0.1689 0.037 Uiso 1 1 calc R

loop_
_atom_site_aniso_label
_atom_site_aniso_U_11
_atom_site_aniso_U_22
_atom_site_aniso_U_33
_atom_site_aniso_U_23
_atom_site_aniso_U_13
_atom_site_aniso_U_12
C1 0.019(4) 0.019(4) 0.019(4) 0.001(3) 0.002(3) -0.002(3)
C2 0.020(4) 0.019(4) 0.018(4) 0.000(3) 0.003(3) -0.002(3)
C3 0.020(4) 0.018(4) 0.016(4) -0.001(3) 0.004(3) -0.001(3)
C4 0.019(4) 0.018(4) 0.016(4) 0.000(3) 0.002(3) -0.001(3)
C5 0.019(4) 0.018(4) 0.018(4) 0.000(3) 0.002(3) -0.001(3)
C6 0.020(4) 0.020(4) 0.018(4) -0.001(3) 0.003(3) 0.001(3)
C7 0.021(4) 0.021(4) 0.020(4) 0.000(3) 0.002(3) 0.001(3)
C8 0.021(4) 0.021(4) 0.021(4) 0.001(3) 0.003(3) 0.000(3)
C9 0.021(4) 0.021(4) 0.021(4) -0.001(3) 0.003(3) 0.000(3)
C10 0.020(4) 0.020(4) 0.018(4) -0.001(3) 0.003(3) 0.000(3)
C11 0.018(3) 0.017(3) 0.017(3) 0.000(3) 0.003(3) 0.001(3)
C12 0.017(4) 0.015(4) 0.016(4) 0.000(3) 0.002(3) 0.000(3)
C13 0.014(4) 0.013(4) 0.015(4) 0.000(3) 0.001(3) 0.001(3)
C14 0.013(3) 0.013(3) 0.013(3) 0.001(3) 0.002(3) 0.000(3)
C15 0.016(4) 0.016(4) 0.015(4) 0.002(3) 0.002(3) -0.001(3)
C16 0.016(4) 0.016(4) 0.015(4) -0.001(3) 0.003(3) 0.001(3)
C17 0.011(4) 0.009(4) 0.010(4) -0.002(3) 0.002(3) 0.005(3)
C18 0.011(4) 0.009(4) 0.009(4) 0.002(3) 0.000(3) 0.004(3)
C19 0.013(4) 0.011(4) 0.013(4) 0.000(3) 0.001(3) -0.001(3)
Fe2 0.022(2) 0.027(2) 0.0127(19) 0.0023(17) 0.0033(18) -0.0005(19)
I1 0.0458(14) 0.0064(11) 0.0213(11) 0.0020(8) 0.0047(10) 0.0012(9)
N1 0.010(3) 0.010(3) 0.009(3) 0.000(3) 0.002(3) 0.004(3)
N2 0.012(3) 0.010(3) 0.010(3) 0.001(3) 0.000(3) 0.000(3)
N3 0.012(4) 0.010(4) 0.011(4) 0.002(3) -0.002(3) 0.000(3)
C23 0.018(5) 0.019(4) 0.017(5) -0.001(3) 0.002(3) 0.000(3)
C22 0.015(4) 0.015(4) 0.014(4) 0.000(3) 0.003(3) -0.001(3)
C24 0.024(6) 0.026(6) 0.024(6) -0.001(4) 0.003(4) 0.000(4)

loop_
_atom_type_symbol
_atom_type_description
_atom_type_scat_dispersion_real
_atom_type_scat_dispersion_imag
_atom_type_scat_source
C C 0.0033 0.0016 'International Tables Vol C Tables 4.2.6.8 and 6.1.1.4'
H H 0.0000 0.0000 'International Tables Vol C Tables 4.2.6.8 and 6.1.1.4'
N N 0.0061 0.0033 'International Tables Vol C Tables 4.2.6.8 and 6.1.1.4'
Fe Fe 0.3463 0.8444 'International Tables Vol C Tables 4.2.6.8 and 6.1.1.4'
I I -0.4742 1.8119 'International Tables Vol C Tables 4.2.6.8 and 6.1.1.4'

loop_
_geom_angle_atom_site_label_1
_geom_angle_atom_site_label_2
_geom_angle_atom_site_label_3
_geom_angle
C2 C1 C5 105(2)
C2 C1 Fe2 70.9(16)
C5 C1 Fe2 69.1(15)
C2 C1 H1A 127.5
C5 C1 H1A 127.5
Fe2 C1 H1A 127.5
C1 C2 C3 110(2)
C1 C2 Fe2 69.3(15)
C3 C2 Fe2 70.4(16)
C1 C2 H2A 125.0
C3 C2 H2A 125.0
Fe2 C2 H2A 125.0
C2 C3 C4 107(2)
C2 C3 Fe2 71.3(16)
C4 C3 Fe2 70.2(14)
C2 C3 H3A 126.2
C4 C3 H3A 126.2
Fe2 C3 H3A 126.2
C5 C4 C3 103(2)
C5 C4 Fe2 68.2(16)
C3 C4 Fe2 67.2(14)
C5 C4 H4A 128.5
C3 C4 H4A 128.5
Fe2 C4 H4A 128.5
C4 C5 C1 115(2)
C4 C5 Fe2 74.3(16)
C1 C5 Fe2 70.9(15)
C4 C5 H5A 122.7
C1 C5 H5A 122.7
Fe2 C5 H5A 122.7
C7 C6 C10 106(2)
C7 C6 Fe2 72.9(16)
C10 C6 Fe2 67.1(15)
C7 C6 H6A 126.9
C10 C6 H6A 126.9
Fe2 C6 H6A 126.9
C6 C7 C8 110(3)
C6 C7 Fe2 67.7(16)
C8 C7 Fe2 67.9(15)
C6 C7 H7A 125.0
C8 C7 H7A 125.0
Fe2 C7 H7A 125.0
C9 C8 C7 110(3)
C9 C8 Fe2 71.0(16)
C7 C8 Fe2 71.2(17)
C9 C8 H8A 124.9
C7 C8 H8A 124.9
Fe2 C8 H8A 124.9
C8 C9 C10 103(2)
C8 C9 Fe2 68.1(15)
C10 C9 Fe2 65.0(14)
C8 C9 H9A 128.5
C10 C9 H9A 128.5
Fe2 C9 H9A 128.5
C6 C10 C9 111(2)
C6 C10 C11 125(2)
C9 C10 C11 124(2)
C6 C10 Fe2 70.1(15)
C9 C10 Fe2 72.5(15)
C11 C10 Fe2 127.0(18)
C12 C11 C16 120.0
C12 C11 C10 120.6(13)
C16 C11 C10 118.9(13)
C13 C12 C11 120.0
C13 C12 H12A 120.0
C11 C12 H12A 120.0
C12 C13 C14 120.0
C12 C13 H13A 120.0
C14 C13 H13A 120.0
C15 C14 C13 120.0
C15 C14 N1 117.9(11)
C13 C14 N1 121.6(11)
C14 C15 C16 120.0
C14 C15 H15A 120.0
C16 C15 H15A 120.0
C15 C16 C11 120.0
C15 C16 H16A 120.0
C11 C16 H16A 120.0
N2 C17 N1 113.9(15)
N2 C17 H17A 123.1
N1 C17 H17A 123.1
N1 C18 N3 112.9(14)
N1 C18 H18A 123.6
N3 C18 H18A 123.6
N2 C19 C22 110(2)
N2 C19 H19A 109.7
C22 C19 H19A 109.7
N2 C19 H19B 109.7
C22 C19 H19B 109.7
H19A C19 H19B 108.2
C10 Fe2 C5 125.6(11)
C10 Fe2 C4 159.8(11)
C5 Fe2 C4 37.5(10)
C10 Fe2 C7 68.1(11)
C5 Fe2 C7 157.0(11)
C4 Fe2 C7 123.9(11)
C10 Fe2 C2 120.7(11)
C5 Fe2 C2 65.6(10)
C4 Fe2 C2 67.4(11)
C7 Fe2 C2 126.7(11)
C10 Fe2 C8 69.1(12)
C5 Fe2 C8 121.7(11)
C4 Fe2 C8 108.4(11)
C7 Fe2 C8 40.9(10)
C2 Fe2 C8 163.2(11)
C10 Fe2 C1 106.4(12)
C5 Fe2 C1 40.1(10)
C4 Fe2 C1 67.0(11)
C7 Fe2 C1 161.8(11)
C2 Fe2 C1 39.8(10)
C8 Fe2 C1 155.3(11)
C10 Fe2 C3 154.4(11)
C5 Fe2 C3 66.0(11)
C4 Fe2 C3 42.6(10)
C7 Fe2 C3 110.2(11)
C2 Fe2 C3 38.3(10)
C8 Fe2 C3 127.5(11)
C1 Fe2 C3 66.7(11)
C10 Fe2 C6 42.9(11)
C5 Fe2 C6 163.1(11)
C4 Fe2 C6 156.6(11)
C7 Fe2 C6 39.5(11)
C2 Fe2 C6 107.6(11)
C8 Fe2 C6 69.4(12)
C1 Fe2 C6 124.7(11)
C3 Fe2 C6 119.1(11)
C10 Fe2 C9 42.4(11)
C5 Fe2 C9 107.3(11)
C4 Fe2 C9 122.4(11)
C7 Fe2 C9 69.2(11)
C2 Fe2 C9 155.4(11)
C8 Fe2 C9 40.9(11)
C1 Fe2 C9 119.3(11)
C3 Fe2 C9 162.8(11)
C6 Fe2 C9 72.1(11)
C18 N1 C17 100.6(18)
C18 N1 C14 129.2(17)
C17 N1 C14 128.5(16)
C17 N2 C19 130.2(19)
C17 N2 N3 107.9(15)
C19 N2 N3 122(2)
C18 N3 N2 103.7(15)
C24 C23 C22 115(2)
C24 C23 H23A 108.5
C22 C23 H23A 108.5
C24 C23 H23B 108.5
C22 C23 H23B 108.5
H23A C23 H23B 107.5
C23 C22 C19 112(2)
C23 C22 H22A 109.1
C19 C22 H22A 109.1
C23 C22 H22B 109.1
C19 C22 H22B 109.1
H22A C22 H22B 107.8
C23 C24 H24A 109.5
C23 C24 H24B 109.5
H24A C24 H24B 109.5
C23 C24 H24C 109.5
H24A C24 H24C 109.5
H24B C24 H24C 109.5

loop_
_geom_bond_atom_site_label_1
_geom_bond_atom_site_label_2
_geom_bond_distance
C1 C2 1.39(4)
C1 C5 1.38(4)
C1 Fe2 2.02(3)
C1 H1A 1.0000
C2 C3 1.34(4)
C2 Fe2 2.04(3)
C2 H2A 1.0000
C3 C4 1.49(4)
C3 Fe2 2.03(3)
C3 H3A 1.0000
C4 C5 1.31(4)
C4 Fe2 2.07(3)
C4 H4A 1.0000
C5 Fe2 2.00(3)
C5 H5A 1.0000
C6 C7 1.39(4)
C6 C10 1.46(4)
C6 Fe2 2.01(3)
C6 H6A 1.0000
C7 C8 1.44(4)
C7 Fe2 2.08(3)
C7 H7A 1.0000
C8 C9 1.44(4)
C8 Fe2 2.04(3)
C8 H8A 1.0000
C9 C10 1.47(4)
C9 Fe2 2.08(3)
C9 H9A 1.0000
C10 C11 1.54(3)
C10 Fe2 1.97(3)
C11 C12 1.3900
C11 C16 1.3900
C12 C13 1.3900
C12 H12A 0.9500
C13 C14 1.3900
C13 H13A 0.9500
C14 C15 1.3900
C14 N1 1.43(2)
C15 C16 1.3900
C15 H15A 0.9500
C16 H16A 0.9500
C17 N2 1.21(3)
C17 N1 1.35(2)
C17 H17A 0.9500
C18 N1 1.35(2)
C18 N3 1.28(3)
C18 H18A 0.9500
C19 N2 1.46(3)
C19 C22 1.60(3)
C19 H19A 0.9900
C19 H19B 0.9900
N2 N3 1.40(3)
C23 C24 1.46(4)
C23 C22 1.50(3)
C23 H23A 0.9900
C23 H23B 0.9900
C22 H22A 0.9900
C22 H22B 0.9900
C24 H24A 0.9800
C24 H24B 0.9800
C24 H24C 0.9800
